data_8104472
loop_
_publ_author_name
'Effenberger, H.'

_publ_section_title
;
 Synthese und Kristallstruktur des rhombischen
 Kalium-kupfer(II)-phosphates K Cu P O4
;
_journal_name_full 'Zeitschrift fuer Kristallographie (149,1979-)'
_journal_page_first 113
_journal_page_last 119
_journal_volume 168
_journal_year 1984
_chemical_formula_sum 'Cu K O4 P'
_chemical_name_systematic 'K Cu (P O4)'
_space_group_IT_number 61
_symmetry_space_group_name_Hall '-P 2ac 2ab'
_symmetry_space_group_name_H-M 'P b c a'
_cell_angle_alpha 90
_cell_angle_beta 90
_cell_angle_gamma 90
_cell_formula_units_Z 8
_cell_length_a 17.94
_cell_length_b 6.742
_cell_length_c 6.795
_cell_volume 821.865
_citation_journal_id_ASTM ZEKRDZ
_cod_data_source_file Effenberger_ZEKRDZ_1984_1946.cif
_cod_data_source_block Cu1K1O4P1
_cod_original_cell_volume 821.8654
_cod_original_formula_sum 'Cu1 K1 O4 P1'
_cod_database_code 8104472

loop_
_symmetry_equiv_pos_as_xyz
x,y,z
-x+1/2,-y,z+1/2
x+1/2,-y+1/2,-z
-x,y+1/2,-z+1/2
-x,-y,-z
x-1/2,y,-z-1/2
-x-1/2,y-1/2,z
x,-y-1/2,z-1/2

loop_
_atom_site_label
_atom_site_type_symbol
_atom_site_fract_x
_atom_site_fract_y
_atom_site_fract_z
_atom_site_occupancy
_atom_site_U_iso_or_equiv
O3 O-2 0.0515 0.5366 -0.1939 1 0.0
P1 P+5 0.10353 0.46103 -0.01982 1 0.0
O2 O-2 0.0972 0.61 0.1524 1 0.0
O1 O-2 0.1828 0.4415 -0.0888 1 0.0
O4 O-2 0.0694 0.2556 0.0323 1 0.0
Cu1 Cu+2 -0.00645 0.20213 0.22543 1 0.0
K1 K+1 0.17671 0.52905 0.51165 1 0.0
